data_2239422
loop_
_publ_author_name
'Li, Jian-Quan'
'Mu, Dan'
'Fan, Meng-Bao'

_publ_section_title
;
 Bis[5-(pyridin-2-yl-\k<i>N</i>)tetrazolido-\k<i>N</i>^1^]copper(II)
;
_journal_coeditor_code LH5686
_journal_issue 3
_journal_name_full 'Acta Crystallographica Section E'
_journal_page_first m79
_journal_paper_doi 10.1107/S1600536814002062
_journal_volume 70
_journal_year 2014
_chemical_formula_iupac '[Cu (C6 H4 N5)2]'
_chemical_formula_moiety 'C12 H8 Cu N10'
_chemical_formula_sum 'C12 H8 Cu N10'
_chemical_formula_weight 355.82
_chemical_name_systematic
;
Bis[5-(pyridin-2-yl-\k<i>N</i>)tetrazolido-\k<i>N</i>^1^]copper(II)
;
_space_group_crystal_system monoclinic
_space_group_IT_number 14
_space_group_name_Hall '-P 2ybc'
_space_group_name_H-M_alt 'P 1 21/c 1'
_symmetry_space_group_name_Hall '-P 2ybc'
_symmetry_space_group_name_H-M 'P 1 21/c 1'
_atom_sites_solution_hydrogens geom
_audit_creation_method SHELXL-97
_cell_angle_alpha 90
_cell_angle_beta 97.650(3)
_cell_angle_gamma 90
_cell_formula_units_Z 2
_cell_length_a 5.5391(9)
_cell_length_b 13.128(2)
_cell_length_c 8.7950(15)
_cell_measurement_reflns_used 1641
_cell_measurement_temperature 291(2)
_cell_measurement_theta_max 25.131
_cell_measurement_theta_min 2.304
_cell_volume 633.86(18)
_computing_cell_refinement 'RAPID-AUTO (Rigaku, 1998)'
_computing_data_collection 'RAPID-AUTO (Rigaku, 1998)'
_computing_data_reduction 'CrystalStructure (Rigaku/MSC, 2006)'
_computing_molecular_graphics 'ORTEPII (Johnson, 1976)'
_computing_publication_material 'SHELXL97 (Sheldrick, 2008)'
_computing_structure_refinement 'SHELXL97 (Sheldrick, 2008)'
_computing_structure_solution 'SHELXS97 (Sheldrick, 2008)'
_diffrn_ambient_temperature 291(2)
_diffrn_detector_area_resol_mean 10
_diffrn_measured_fraction_theta_full 1.000
_diffrn_measured_fraction_theta_max 0.998
_diffrn_measurement_device_type 'Rigaku R-AXIS RAPID'
_diffrn_measurement_method '\w scan'
_diffrn_radiation_type MoK\a
_diffrn_radiation_wavelength 0.71073
_diffrn_reflns_av_R_equivalents 0.0366
_diffrn_reflns_limit_h_max 6
_diffrn_reflns_limit_h_min -6
_diffrn_reflns_limit_k_max 16
_diffrn_reflns_limit_k_min -9
_diffrn_reflns_limit_l_max 10
_diffrn_reflns_limit_l_min -10
_diffrn_reflns_number 3328
_diffrn_reflns_theta_full 25.242
_diffrn_reflns_theta_max 25.992
_diffrn_reflns_theta_min 2.805
_exptl_absorpt_coefficient_mu 1.741
_exptl_absorpt_correction_T_max 0.593
_exptl_absorpt_correction_T_min 0.486
_exptl_absorpt_correction_type multi-scan
_exptl_absorpt_process_details '(ABSCOR; Higashi, 1995)'
_exptl_crystal_colour blue
_exptl_crystal_density_diffrn 1.864
_exptl_crystal_description block
_exptl_crystal_F_000 358
_exptl_crystal_size_max 0.440
_exptl_crystal_size_mid 0.350
_exptl_crystal_size_min 0.300
_refine_diff_density_max 0.477
_refine_diff_density_min -0.415
_refine_ls_extinction_method none
_refine_ls_goodness_of_fit_ref 1.032
_refine_ls_hydrogen_treatment constr
_refine_ls_matrix_type full
_refine_ls_number_parameters 106
_refine_ls_number_reflns 1241
_refine_ls_number_restraints 0
_refine_ls_restrained_S_all 1.032
_refine_ls_R_factor_all 0.0393
_refine_ls_R_factor_gt 0.0341
_refine_ls_shift/su_max 0.000
_refine_ls_shift/su_mean 0.000
_refine_ls_structure_factor_coef Fsqd
_refine_ls_weighting_details 'w=1/[\s^2^(Fo^2^)+(0.0550P)^2^] where P=(Fo^2^+2Fc^2^)/3'
_refine_ls_weighting_scheme calc
_refine_ls_wR_factor_gt 0.0842
_refine_ls_wR_factor_ref 0.0872
_reflns_number_gt 1063
_reflns_number_total 1241
_reflns_threshold_expression I>2\s(I)
_cod_data_source_file lh5686sup1.cf
_cod_data_source_block I
_cod_original_cell_volume 633.88(18)
_cod_database_code 2239422
_cod_database_fobs_code 2239422
_shelx_space_group_comment
;
The symmetry employed for this shelxl refinement is uniquely defined
by the following loop, which should always be used as a source of
symmetry information in preference to the above space-group names.
They are only intended as comments.
;
_shelx_estimated_absorpt_t_min 0.515
_shelx_estimated_absorpt_t_max 0.623
_shelxl_version_number .2013

loop_
_space_group_symop_operation_xyz
'x, y, z'
'-x, y+1/2, -z+1/2'
'-x, -y, -z'
'x, -y-1/2, z-1/2'

loop_
_atom_site_type_symbol
_atom_site_label
_atom_site_fract_x
_atom_site_fract_y
_atom_site_fract_z
_atom_site_U_iso_or_equiv
_atom_site_adp_type
_atom_site_calc_flag
_atom_site_occupancy
Cu Cu1 0.0000 0.5000 0.5000 0.03232(18) Uani d 1
N N3 0.4142(4) 0.54997(16) 0.3062(2) 0.0405(5) Uani d 1
N N5 0.5268(4) 0.39183(15) 0.2804(2) 0.0396(5) Uani d 1
N N1 0.0300(3) 0.34667(17) 0.49523(18) 0.0316(5) Uani d 1
C C5 0.2056(4) 0.31234(17) 0.4168(2) 0.0303(5) Uani d 1
N N2 0.2605(4) 0.49021(12) 0.3709(2) 0.0325(5) Uani d 1
C C6 0.3376(4) 0.39545(17) 0.3530(2) 0.0311(5) Uani d 1
C C4 0.2523(4) 0.21184(17) 0.3970(3) 0.0389(6) Uani d 1
H H4 0.3775 0.1913 0.3433 0.047 Uiso calc 1
N N4 0.5743(5) 0.49081(14) 0.2522(3) 0.0430(6) Uani d 1
C C1 -0.1079(4) 0.27709(18) 0.5552(3) 0.0376(6) Uani d 1
H H1 -0.2307 0.2990 0.6099 0.045 Uiso calc 1
C C3 0.1085(5) 0.14121(19) 0.4590(3) 0.0426(6) Uani d 1
H H3 0.1346 0.0719 0.4471 0.051 Uiso calc 1
C C2 -0.0724(5) 0.17453(18) 0.5379(3) 0.0421(6) Uani d 1
H H2 -0.1714 0.1279 0.5797 0.051 Uiso calc 1

loop_
_atom_site_aniso_label
_atom_site_aniso_U_11
_atom_site_aniso_U_22
_atom_site_aniso_U_33
_atom_site_aniso_U_12
_atom_site_aniso_U_13
_atom_site_aniso_U_23
Cu1 0.0308(3) 0.0254(3) 0.0450(3) 0.00163(14) 0.02087(19) 0.00056(15)
N3 0.0396(12) 0.0350(12) 0.0520(13) -0.0013(10) 0.0251(10) 0.0024(10)
N5 0.0390(11) 0.0353(11) 0.0491(12) -0.0004(9) 0.0231(9) -0.0020(9)
N1 0.0297(10) 0.0279(11) 0.0393(11) 0.0002(7) 0.0128(9) 0.0002(7)
C5 0.0277(11) 0.0298(12) 0.0351(11) -0.0005(9) 0.0105(9) -0.0012(9)
N2 0.0316(11) 0.0285(11) 0.0410(12) -0.0005(7) 0.0180(9) 0.0007(7)
C6 0.0301(12) 0.0283(11) 0.0369(12) 0.0000(9) 0.0119(9) -0.0027(9)
C4 0.0399(13) 0.0331(13) 0.0473(14) 0.0015(10) 0.0190(11) -0.0042(10)
N4 0.0422(13) 0.0370(13) 0.0562(14) -0.0011(8) 0.0298(11) -0.0010(9)
C1 0.0347(12) 0.0342(13) 0.0470(14) -0.0003(10) 0.0176(11) 0.0009(10)
C3 0.0496(15) 0.0266(12) 0.0556(15) 0.0015(11) 0.0216(13) -0.0033(11)
C2 0.0461(14) 0.0324(14) 0.0512(15) -0.0061(11) 0.0193(12) 0.0030(11)

loop_
_atom_type_symbol
_atom_type_description
_atom_type_scat_dispersion_real
_atom_type_scat_dispersion_imag
_atom_type_scat_source
C C 0.0033 0.0016 'International Tables Vol C Tables 4.2.6.8 and 6.1.1.4'
H H 0.0000 0.0000 'International Tables Vol C Tables 4.2.6.8 and 6.1.1.4'
N N 0.0061 0.0033 'International Tables Vol C Tables 4.2.6.8 and 6.1.1.4'
Cu Cu 0.3201 1.2651 'International Tables Vol C Tables 4.2.6.8 and 6.1.1.4'

loop_
_geom_angle_atom_site_label_1
_geom_angle_atom_site_label_2
_geom_angle_atom_site_label_3
_geom_angle_site_symmetry_1
_geom_angle_site_symmetry_3
_geom_angle
N2 Cu1 N2 . 3_566 180.0
N2 Cu1 N1 . 3_566 98.42(7)
N2 Cu1 N1 3_566 3_566 81.58(7)
N2 Cu1 N1 . . 81.58(7)
N2 Cu1 N1 3_566 . 98.42(7)
N1 Cu1 N1 3_566 . 180.0
N4 N3 N2 . . 107.76(19)
C6 N5 N4 . . 104.1(2)
C1 N1 C5 . . 117.5(2)
C1 N1 Cu1 . . 128.11(16)
C5 N1 Cu1 . . 114.33(15)
N1 C5 C4 . . 123.7(2)
N1 C5 C6 . . 112.3(2)
C4 C5 C6 . . 124.1(2)
C6 N2 N3 . . 105.40(19)
C6 N2 Cu1 . . 113.75(15)
N3 N2 Cu1 . . 140.20(15)
N5 C6 N2 . . 112.6(2)
N5 C6 C5 . . 129.6(2)
N2 C6 C5 . . 117.8(2)
C5 C4 C3 . . 118.1(2)
C5 C4 H4 . . 120.9
C3 C4 H4 . . 120.9
N3 N4 N5 . . 110.1(2)
N1 C1 C2 . . 121.8(2)
N1 C1 H1 . . 119.1
C2 C1 H1 . . 119.1
C2 C3 C4 . . 119.1(2)
C2 C3 H3 . . 120.4
C4 C3 H3 . . 120.4
C3 C2 C1 . . 119.8(2)
C3 C2 H2 . . 120.1
C1 C2 H2 . . 120.1

loop_
_geom_bond_atom_site_label_1
_geom_bond_atom_site_label_2
_geom_bond_site_symmetry_2
_geom_bond_distance
Cu1 N2 . 1.956(2)
Cu1 N2 3_566 1.956(2)
Cu1 N1 3_566 2.021(2)
Cu1 N1 . 2.021(2)
N3 N4 . 1.314(3)
N3 N2 . 1.339(3)
N5 C6 . 1.299(3)
N5 N4 . 1.355(2)
N1 C1 . 1.343(3)
N1 C5 . 1.343(3)
C5 C4 . 1.360(3)
C5 C6 . 1.466(3)
N2 C6 . 1.331(3)
C4 C3 . 1.381(3)
C4 H4 . 0.9300
C1 C2 . 1.372(3)
C1 H1 . 0.9300
C3 C2 . 1.364(4)
C3 H3 . 0.9300
C2 H2 . 0.9300
